data_7006720
loop_
_publ_author_name
'Djukic, Jean-Pierre'
'Michon, Christophe'
'Ratkovic, Zoran'
'Kyritsakas-Gruber, Nathalie'
'de Cian, Andr\'e'
'Pfeffer, Michel'

_publ_section_title
;
 New manganese-scaffolded organic triple-deckers based on quinoxaline,
 pyrazine and pyrimidine cores.
;
_journal_issue 12
_journal_name_full 'Dalton transactions (Cambridge, England : 2003)'
_journal_page_first 1564
_journal_page_last 1573
_journal_paper_doi 10.1039/b513322j
_journal_year 2006
_chemical_formula_moiety 'C45 H40 Cl2 Mn2 N2 O6'
_chemical_formula_sum 'C45 H40 Cl2 Mn2 N2 O6'
_chemical_formula_weight 885.61
_chemical_name_systematic ' ?'
_space_group_IT_number 14
_symmetry_cell_setting monoclinic
_symmetry_space_group_name_Hall '-P 2ybc'
_symmetry_space_group_name_H-M 'P 1 21/c 1'
_cell_angle_alpha 90
_cell_angle_beta 101.257(5)
_cell_angle_gamma 90
_cell_formula_units_Z 4
_cell_length_a 18.8855(3)
_cell_length_b 13.7903(4)
_cell_length_c 15.9732(5)
_cell_measurement_temperature 173
_cell_volume 4080.0(2)
_computing_publication_material CIFGEN_IN_OpenMoleN_(_1997)
_computing_structure_refinement LSFM_OpenMoleN_(_1997)
_computing_structure_solution Direct_methods_(SIR,_Burla_et_al.,_1989)
_diffrn_ambient_temperature 173
_diffrn_measured_fraction_theta_full 0.996
_diffrn_measured_fraction_theta_max 0.996
_diffrn_measurement_details
;
20231 reflections were collected using program Collect
("Collect" Data collection software, Nonius B.V., 1998)
The conditions were as follow : crystal to detector distance = 36. mm.
Scan angle = 1.2 deg 1 scans of 200 sec per frame.
Data collection was divided into 2 set(s)
with the following starting angles and number of frames :

Set 1 Theta = 8.81 Omega = 0.00 Kappa = 0.00 151 frames
Set 2 Theta = -8.06 Kappa = -154.88 Phi = 0.00 32 frames
Friedel pairs were averaged. Internal R = 0.04
;
_diffrn_measurement_device_type KappaCCD
_diffrn_measurement_method '\p scans'
_diffrn_radiation_monochromator graphite
_diffrn_radiation_type Mo-K\a
_diffrn_radiation_wavelength 0.71073
_diffrn_reflns_av_R_equivalents 0.040
_diffrn_reflns_av_sigmaI/netI 0.333
_diffrn_reflns_limit_h_max 22
_diffrn_reflns_limit_h_min -22
_diffrn_reflns_limit_k_max 19
_diffrn_reflns_limit_k_min -17
_diffrn_reflns_limit_l_max 26
_diffrn_reflns_limit_l_min -26
_diffrn_reflns_number 20231
_diffrn_reflns_theta_full 29.97
_diffrn_reflns_theta_max 29.97
_diffrn_reflns_theta_min 2.5
_diffrn_source xray_tube
_diffrn_standards_decay_% 0
_exptl_absorpt_coefficient_mu 0.801
_exptl_absorpt_correction_T_max 0.951
_exptl_absorpt_correction_T_min 0.921
_exptl_absorpt_correction_type refdelf_(Walker_&_Stuart,_1983)
_exptl_crystal_colour 'dark red'
_exptl_crystal_density_diffrn 1.44
_exptl_crystal_density_method none
_exptl_crystal_description prism
_exptl_crystal_F_000 1824
_exptl_crystal_size_max 0.10
_exptl_crystal_size_mid 0.08
_exptl_crystal_size_min 0.06
_refine_diff_density_max 0.925
_refine_diff_density_min -0.805
_refine_ls_extinction_method none
_refine_ls_goodness_of_fit_all 1.898
_refine_ls_goodness_of_fit_ref 1.590
_refine_ls_hydrogen_treatment noref
_refine_ls_matrix_type full
_refine_ls_number_constraints 0
_refine_ls_number_parameters 514
_refine_ls_number_reflns 3693
_refine_ls_number_restraints 0
_refine_ls_R_factor_all 0.112
_refine_ls_R_factor_gt 0.087
_refine_ls_shift/esd_mean 0.010
_refine_ls_shift/su_max 0.000
_refine_ls_structure_factor_coef F
_refine_ls_weighting_scheme sigma
_refine_ls_wR_factor_all 0.198
_refine_ls_wR_factor_ref 0.099
_reflns_number_gt 3693
_reflns_number_total 12280
_reflns_threshold_expression >3.0\s(I)
_cod_data_source_file b513322j.txt
_cod_data_source_block 2c
_cod_database_code 7006720

loop_
_symmetry_equiv_pos_as_xyz
x,y,z
-x,1/2+y,1/2-z
-x,-y,-z
+x,1/2-y,1/2+z

loop_
_atom_site_label
_atom_site_fract_x
_atom_site_fract_y
_atom_site_fract_z
_atom_site_U_iso_or_equiv
_atom_site_adp_type
_atom_site_calc_flag
_atom_site_calc_attached_atom
_atom_site_type_symbol
MN1 0.52578(6) 0.3425(1) 0.66348(7) 0.0144(6) Uani ? ? Mn
C1 0.5610(4) 0.2434(7) 0.7316(5) 0.025(5) Uani ? ? C
O1 0.5900(3) 0.1848(5) 0.7779(4) 0.034(4) Uani ? ? O
C2 0.6189(5) 0.3893(7) 0.6979(5) 0.024(5) Uani ? ? C
O2 0.6760(3) 0.4133(5) 0.7228(4) 0.041(4) Uani ? ? O
C3 0.4882(4) 0.3970(6) 0.7478(6) 0.017(4) Uani ? ? C
O3 0.4668(3) 0.4292(5) 0.8042(4) 0.042(4) Uani ? ? O
C4 0.4825(4) 0.2372(6) 0.5602(5) 0.015(4) Uani ? ? C
C5 0.5054(4) 0.1372(6) 0.5654(5) 0.020(5) Uani ? ? C
C6 0.5621(5) 0.1033(7) 0.5347(6) 0.026(5) Uani ? ? C
C7 0.6044(4) 0.1656(7) 0.4945(5) 0.027(5) Uani ? ? C
C8 0.5882(4) 0.2611(7) 0.4894(6) 0.022(5) Uani ? ? C
C9 0.5287(4) 0.2998(6) 0.5209(5) 0.013(4) Uani ? ? C
C10 0.4239(4) 0.2766(6) 0.5984(5) 0.013(4) Uani ? ? C
C11 0.3760(4) 0.2072(6) 0.6439(5) 0.022(4) Uani ? ? C
C12 0.4185(5) 0.1506(7) 0.7208(5) 0.030(5) Uani ? ? C
C13 0.3341(4) 0.1358(6) 0.5804(6) 0.026(5) Uani ? ? C
C14 0.3209(4) 0.2636(7) 0.6820(5) 0.032(5) Uani ? ? C
C15 0.3755(4) 0.3466(6) 0.5419(5) 0.013(4) Uani ? ? C
C16 0.3544(4) 0.3271(7) 0.4534(5) 0.019(5) Uani ? ? C
C17 0.3079(4) 0.3900(8) 0.3998(6) 0.024(5) Uani ? ? C
C18 0.2822(4) 0.4718(7) 0.4321(6) 0.023(5) Uani ? ? C
C19 0.3008(4) 0.4920(6) 0.5168(6) 0.021(5) Uani ? ? C
C20 0.3471(4) 0.4311(6) 0.5711(5) 0.017(4) Uani ? ? C
C21 0.5120(4) 0.4044(6) 0.5050(5) 0.011(4) Uani ? ? C
N1 0.5031(3) 0.4514(5) 0.5755(4) 0.013(3) Uani ? ? N
C22 0.5092(4) 0.4517(6) 0.4274(5) 0.012(4) Uani ? ? C
MN2 0.04698(6) 0.3461(1) 0.16352(8) 0.0143(6) Uani ? ? Mn
C23 0.0967(4) 0.2576(7) 0.2356(6) 0.022(5) Uani ? ? C
O4 0.1330(4) 0.2082(5) 0.2829(4) 0.041(4) Uani ? ? O
C24 0.1284(4) 0.4184(6) 0.1995(5) 0.020(5) Uani ? ? C
O5 0.1805(3) 0.4581(5) 0.2262(4) 0.035(4) Uani ? ? O
C25 0.0002(5) 0.3781(7) 0.2467(6) 0.022(4) Uani ? ? C
O6 -0.0302(3) 0.3960(5) 0.3005(4) 0.045(4) Uani ? ? O
C26 0.0274(4) 0.2357(6) 0.0605(5) 0.020(5) Uani ? ? C
C27 0.0670(4) 0.1466(6) 0.0705(5) 0.014(4) Uani ? ? C
C28 0.1288(4) 0.1345(6) 0.0412(5) 0.022(5) Uani ? ? C
C29 0.1577(4) 0.2079(7) -0.0008(6) 0.032(5) Uani ? ? C
C30 0.1239(4) 0.2961(6) -0.0104(5) 0.022(5) Uani ? ? C
C31 0.0610(4) 0.3138(6) 0.0216(5) 0.018(4) Uani ? ? C
C32 -0.0399(4) 0.2544(6) 0.0926(5) 0.015(4) Uani ? ? C
C33 -0.0763(4) 0.1702(6) 0.1363(5) 0.019(4) Uani ? ? C
C34 -0.0322(5) 0.1295(7) 0.2190(6) 0.028(5) Uani ? ? C
C35 -0.0995(4) 0.0866(7) 0.0719(6) 0.033(5) Uani ? ? C
C36 -0.1474(5) 0.2048(7) 0.1616(6) 0.030(5) Uani ? ? C
C37 -0.0979(4) 0.3085(6) 0.0308(5) 0.013(4) Uani ? ? C
C38 -0.1160(4) 0.2800(6) -0.0546(5) 0.023(4) Uani ? ? C
C39 -0.1739(5) 0.3227(8) -0.1102(5) 0.029(6) Uani ? ? C
C40 -0.2131(4) 0.3937(8) -0.0827(6) 0.025(5) Uani ? ? C
C41 -0.1965(4) 0.4244(7) -0.0022(6) 0.024(5) Uani ? ? C
C42 -0.1394(4) 0.3830(6) 0.0560(5) 0.018(4) Uani ? ? C
C43 0.0277(4) 0.4092(6) 0.0049(5) 0.014(4) Uani ? ? C
N2 0.0105(3) 0.4496(5) 0.0758(4) 0.011(3) Uani ? ? N
C44 0.0178(4) 0.4619(6) -0.0701(5) 0.012(4) Uani ? ? C
C45 0.2846(7) -0.049(1) 0.2934(9) 0.13(1) Uani ? ? C
CL1 0.2157(3) -0.0693(5) 0.2126(3) 0.157(4) Uani ? ? Cl
CL2 0.2809(2) 0.0632(3) 0.3461(2) 0.105(3) Uani ? ? Cl
H1 0.4788 0.0924 0.5923 0.0264 Uiso calc C5 H
H2 0.5738 0.0363 0.5402 0.0363 Uiso calc C6 H
H3 0.6435 0.1409 0.4715 0.0341 Uiso calc C7 H
H4 0.6175 0.3036 0.4639 0.0303 Uiso calc C8 H
H5 0.3863 0.1109 0.7445 0.0385 Uiso calc C12 H
H6 0.4538 0.1110 0.7026 0.0385 Uiso calc C12 H
H7 0.4417 0.1950 0.7629 0.0385 Uiso calc C12 H
H8 0.3058 0.0950 0.6088 0.0368 Uiso calc C13 H
H9 0.3034 0.1704 0.5363 0.0368 Uiso calc C13 H
H10 0.3669 0.0974 0.5566 0.0368 Uiso calc C13 H
H11 0.2932 0.2198 0.7086 0.0395 Uiso calc C14 H
H12 0.3451 0.3081 0.7232 0.0395 Uiso calc C14 H
H13 0.2897 0.2980 0.6380 0.0395 Uiso calc C14 H
H14 0.3720 0.2707 0.4301 0.0287 Uiso calc C16 H
H15 0.2941 0.3758 0.3407 0.0398 Uiso calc C17 H
H16 0.2513 0.5147 0.3952 0.0361 Uiso calc C18 H
H17 0.2820 0.5482 0.5391 0.0355 Uiso calc C19 H
H18 0.3600 0.4472 0.6299 0.0217 Uiso calc C20 H
H19 0.5155 0.4180 0.3776 0.0156 Uiso calc C22 H
H20 0.0492 0.0941 0.0987 0.0238 Uiso calc C27 H
H21 0.1531 0.0740 0.0497 0.0296 Uiso calc C28 H
H22 0.2004 0.1972 -0.0227 0.0415 Uiso calc C29 H
H23 0.1435 0.3466 -0.0394 0.0282 Uiso calc C30 H
H24 -0.0588 0.0796 0.2398 0.0371 Uiso calc C34 H
H25 0.0119 0.1037 0.2084 0.0371 Uiso calc C34 H
H26 -0.0221 0.1798 0.2602 0.0371 Uiso calc C34 H
H27 -0.1681 0.1528 0.1876 0.0429 Uiso calc C36 H
H28 -0.1374 0.2573 0.2006 0.0429 Uiso calc C36 H
H29 -0.1803 0.2254 0.1120 0.0429 Uiso calc C36 H
H30 -0.1213 0.0364 0.0988 0.0416 Uiso calc C35 H
H31 -0.1331 0.1104 0.0242 0.0416 Uiso calc C35 H
H32 -0.0583 0.0617 0.0532 0.0416 Uiso calc C35 H
H33 -0.1287 0.4059 0.1132 0.0231 Uiso calc C42 H
H34 -0.2239 0.4752 0.0160 0.0348 Uiso calc C41 H
H35 -0.2527 0.4218 -0.1209 0.0390 Uiso calc C40 H
H36 -0.1859 0.3017 -0.1679 0.0427 Uiso calc C39 H
H37 -0.0885 0.2309 -0.0751 0.0274 Uiso calc C38 H
H38 0.0315 0.4340 -0.1189 0.0166 Uiso calc C44 H
H39 0.3280 -0.0508 0.2716 0.1578 Uiso calc C45 H
H40 0.2854 -0.0996 0.3340 0.1578 Uiso calc C45 H

loop_
_atom_site_aniso_label
_atom_site_aniso_U_11
_atom_site_aniso_U_22
_atom_site_aniso_U_33
_atom_site_aniso_U_12
_atom_site_aniso_U_13
_atom_site_aniso_U_23
_atom_site_aniso_type_symbol
MN1 0.0161(6) 0.0144(6) 0.0129(6) 0.0001(6) 0.0017(5) 0.0018(7) Mn
C1 0.032(5) 0.020(5) 0.025(5) -0.005(4) 0.012(4) -0.003(5) C
O1 0.035(3) 0.035(4) 0.031(4) 0.009(3) -0.004(3) 0.013(4) O
C2 0.035(5) 0.026(5) 0.016(5) -0.001(4) 0.001(4) 0.012(5) C
O2 0.030(3) 0.063(5) 0.036(4) -0.016(3) -0.008(3) 0.014(4) O
C3 0.020(4) 0.009(4) 0.028(5) -0.002(4) 0.004(4) 0.006(4) C
O3 0.058(4) 0.041(4) 0.031(3) -0.007(3) 0.020(3) -0.014(4) O
C4 0.015(4) 0.015(4) 0.015(4) 0.000(3) 0.003(3) 0.000(4) C
C5 0.024(4) 0.014(5) 0.024(5) 0.000(4) 0.008(3) 0.004(4) C
C6 0.030(5) 0.016(5) 0.036(6) 0.007(4) 0.003(4) -0.000(5) C
C7 0.022(4) 0.024(5) 0.036(5) 0.006(4) 0.013(4) -0.005(5) C
C8 0.018(4) 0.024(5) 0.027(5) -0.008(4) 0.001(4) 0.003(5) C
C9 0.013(4) 0.013(4) 0.013(4) 0.000(3) 0.002(3) 0.000(4) C
C10 0.013(4) 0.013(4) 0.013(4) 0.000(3) 0.003(3) 0.000(4) C
C11 0.018(4) 0.022(5) 0.026(5) -0.004(4) 0.008(3) 0.017(4) C
C12 0.035(5) 0.026(5) 0.031(5) -0.008(4) 0.013(4) 0.005(5) C
C13 0.017(4) 0.023(5) 0.048(6) -0.009(4) 0.012(4) 0.007(5) C
C14 0.031(4) 0.026(5) 0.043(5) -0.000(4) 0.028(3) 0.011(5) C
C15 0.015(4) 0.017(4) 0.009(4) -0.006(4) -0.001(3) 0.000(4) C
C16 0.008(4) 0.029(5) 0.031(5) -0.007(4) 0.008(3) -0.003(5) C
C17 0.011(4) 0.058(7) 0.021(5) -0.000(5) -0.000(4) 0.003(5) C
C18 0.010(4) 0.045(6) 0.027(5) 0.001(4) 0.000(4) 0.017(5) C
C19 0.017(4) 0.013(4) 0.022(4) -0.006(3) 0.009(3) -0.000(4) C
C20 0.017(4) 0.013(4) 0.022(4) -0.006(3) 0.009(3) -0.000(4) C
C21 0.011(4) 0.011(4) 0.011(4) 0.000(3) 0.002(3) 0.000(4) C
N1 0.010(3) 0.019(4) 0.013(3) -0.002(3) 0.003(3) -0.002(3) N
C22 0.012(4) 0.012(4) 0.012(4) 0.000(3) 0.002(3) 0.000(4) C
MN2 0.0176(6) 0.0121(6) 0.0138(6) 0.0011(6) 0.0003(5) 0.0007(7) Mn
C23 0.021(4) 0.022(5) 0.022(5) 0.001(4) -0.002(4) -0.002(5) C
O4 0.049(4) 0.037(4) 0.039(4) 0.014(4) -0.011(4) 0.011(4) O
C24 0.017(4) 0.024(5) 0.020(5) 0.005(4) -0.000(4) 0.003(5) C
O5 0.030(3) 0.040(4) 0.036(4) -0.008(3) -0.008(3) 0.006(4) O
C25 0.031(4) 0.020(5) 0.018(4) -0.002(4) 0.001(4) -0.001(5) C
O6 0.060(4) 0.045(4) 0.033(3) -0.009(3) 0.029(3) -0.011(4) O
C26 0.029(5) 0.019(5) 0.015(4) 0.006(4) 0.003(4) -0.002(4) C
C27 0.022(4) 0.005(4) 0.027(5) -0.002(4) 0.001(4) 0.001(4) C
C28 0.020(4) 0.020(5) 0.027(5) -0.001(4) 0.003(4) -0.006(5) C
C29 0.023(4) 0.031(5) 0.047(5) 0.004(4) 0.019(4) -0.013(5) C
C30 0.030(4) 0.016(5) 0.021(4) 0.003(4) 0.010(4) -0.004(4) C
C31 0.018(4) 0.014(4) 0.023(5) -0.005(4) 0.001(4) 0.000(4) C
C32 0.022(4) 0.010(4) 0.017(4) -0.003(3) 0.009(3) -0.002(4) C
C33 0.020(4) 0.015(5) 0.022(4) -0.003(3) 0.010(3) -0.003(4) C
C34 0.041(5) 0.021(5) 0.025(5) -0.010(4) 0.008(4) -0.001(5) C
C35 0.031(5) 0.025(5) 0.044(6) -0.006(4) 0.018(4) -0.004(5) C
C36 0.052(5) 0.014(5) 0.038(5) -0.014(4) 0.022(4) -0.004(5) C
C37 0.013(4) 0.013(4) 0.013(4) 0.000(3) 0.002(3) 0.000(4) C
C38 0.021(4) 0.023(5) 0.024(4) -0.006(4) 0.015(3) -0.005(4) C
C39 0.028(5) 0.052(7) 0.017(5) 0.005(5) -0.000(4) 0.001(5) C
C40 0.014(4) 0.051(6) 0.023(5) -0.002(5) -0.002(4) 0.010(6) C
C41 0.012(4) 0.032(5) 0.037(5) 0.008(4) 0.008(4) 0.009(5) C
C42 0.013(4) 0.023(5) 0.022(4) -0.004(4) 0.012(3) -0.004(4) C
C43 0.009(4) 0.017(4) 0.016(4) -0.010(3) -0.001(3) -0.002(4) C
N2 0.011(3) 0.014(4) 0.008(3) -0.001(3) -0.001(3) 0.002(3) N
C44 0.007(4) 0.019(4) 0.012(4) 0.001(3) 0.001(3) -0.009(4) C
C45 0.110(9) 0.15(1) 0.117(9) 0.084(9) 0.065(7) 0.08(1) C
CL1 0.184(4) 0.222(5) 0.094(3) -0.094(4) -0.019(3) 0.065(4) Cl
CL2 0.126(2) 0.086(3) 0.108(2) 0.011(2) 0.061(2) 0.036(2) Cl

loop_
_atom_type_symbol
_atom_type_description
_atom_type_scat_dispersion_real
_atom_type_scat_dispersion_imag
_atom_type_scat_source
C ? 0.002 0.002 International_Tables_Vol_IV_Table_2.3.1
H ? 0.000 0.000 International_Tables_Vol_IV_Table_2.3.1
Cl ? 0.132 0.159 International_Tables_Vol_IV_Table_2.3.1
Mn ? 0.295 0.729 International_Tables_Vol_IV_Table_2.3.1
N ? 0.004 0.003 International_Tables_Vol_IV_Table_2.3.1
O ? 0.008 0.006 International_Tables_Vol_IV_Table_2.3.1

loop_
_geom_angle_atom_site_label_1
_geom_angle_atom_site_label_2
_geom_angle_atom_site_label_3
_geom_angle
_geom_angle_site_symmetry_1
_geom_angle_site_symmetry_2
_geom_angle_site_symmetry_3
_geom_angle_publ_flag
C1 MN1 C2 82.4(4) . . . ?
C1 MN1 C3 91.0(4) . . . ?
C1 MN1 C10 99.1(4) . . . ?
C1 MN1 N1 168.8(3) . . . ?
C2 MN1 C3 97.0(4) . . . ?
C2 MN1 C10 167.7(4) . . . ?
C2 MN1 N1 90.4(4) . . . ?
C3 MN1 C10 95.2(4) . . . ?
C3 MN1 N1 98.4(4) . . . ?
C10 MN1 N1 86.1(3) . . . ?
MN1 C1 O1 173.1(9) . . . ?
MN1 C2 O2 175.5(9) . . . ?
MN1 C3 O3 176.7(9) . . . ?
C5 C4 C9 113.2(8) . . . ?
C5 C4 C10 124.8(8) . . . ?
C9 C4 C10 121.6(8) . . . ?
C4 C5 C6 124.2(8) . . . ?
C5 C6 C7 121.0(9) . . . ?
C6 C7 C8 118.7(8) . . . ?
C7 C8 C9 122.0(8) . . . ?
C4 C9 C8 120.8(8) . . . ?
C4 C9 C21 121.6(8) . . . ?
C8 C9 C21 117.4(8) . . . ?
MN1 C10 C4 71.8(5) . . . ?
MN1 C10 C11 123.9(6) . . . ?
MN1 C10 C15 113.1(6) . . . ?
C4 C10 C11 120.7(8) . . . ?
C4 C10 C15 114.0(7) . . . ?
C11 C10 C15 109.1(7) . . . ?
C10 C11 C12 114.5(7) . . . ?
C10 C11 C13 110.8(7) . . . ?
C10 C11 C14 111.8(7) . . . ?
C12 C11 C13 109.0(8) . . . ?
C12 C11 C14 103.3(7) . . . ?
C13 C11 C14 106.9(8) . . . ?
C10 C15 C16 119.7(8) . . . ?
C10 C15 C20 124.2(8) . . . ?
C16 C15 C20 116.1(9) . . . ?
C15 C16 C17 120.7(9) . . . ?
C16 C17 C18 120.5(9) . . . ?
C17 C18 C19 120(1) . . . ?
C18 C19 C20 120.4(9) . . . ?
C15 C20 C19 122.1(9) . . . ?
C9 C21 N1 112.6(8) . . . ?
C9 C21 C22 125.2(8) . . . ?
N1 C21 C22 122.1(8) . . . ?
MN1 N1 C21 100.3(6) . . . ?
MN1 N1 C22 139.4(7) . . 3_666 ?
C21 N1 C22 119.9(8) . . 3_666 ?
C21 C22 N1 118.0(8) . . 3_666 ?
C23 MN2 C24 82.4(4) . . . ?
C23 MN2 C25 87.9(4) . . . ?
C23 MN2 C26 90.0(4) . . . ?
C23 MN2 C32 100.5(4) . . . ?
C23 MN2 N2 168.5(3) . . . ?
C24 MN2 C25 98.0(4) . . . ?
C24 MN2 C26 128.0(4) . . . ?
C24 MN2 C32 166.2(4) . . . ?
C24 MN2 N2 89.1(4) . . . ?
C25 MN2 C26 133.2(4) . . . ?
C25 MN2 C32 95.6(4) . . . ?
C25 MN2 N2 101.0(4) . . . ?
C26 MN2 C32 39.2(3) . . . ?
C26 MN2 N2 89.2(3) . . . ?
C32 MN2 N2 86.0(3) . . . ?
MN2 C23 O4 173.6(9) . . . ?
MN2 C24 O5 175.0(9) . . . ?
MN2 C25 O6 178.2(9) . . . ?
MN2 C26 C27 119.9(7) . . . ?
MN2 C26 C31 77.6(6) . . . ?
MN2 C26 C32 69.8(5) . . . ?
C27 C26 C31 115.0(8) . . . ?
C27 C26 C32 125.1(8) . . . ?
C31 C26 C32 119.7(8) . . . ?
C26 C27 C28 122.5(8) . . . ?
C27 C28 C29 121.8(9) . . . ?
C28 C29 C30 118.9(8) . . . ?
C29 C30 C31 121.6(9) . . . ?
C26 C31 C30 120.0(9) . . . ?
C26 C31 C43 122.6(8) . . . ?
C30 C31 C43 117.0(8) . . . ?
MN2 C32 C26 71.0(5) . . . ?
MN2 C32 C33 122.7(6) . . . ?
MN2 C32 C37 115.0(6) . . . ?
C26 C32 C33 120.1(8) . . . ?
C26 C32 C37 114.8(7) . . . ?
C33 C32 C37 109.1(7) . . . ?
C32 C33 C34 116.2(8) . . . ?
C32 C33 C35 110.2(7) . . . ?
C32 C33 C36 111.3(7) . . . ?
C34 C33 C35 109.7(8) . . . ?
C34 C33 C36 104.0(7) . . . ?
C35 C33 C36 104.7(7) . . . ?
C32 C37 C38 120.2(8) . . . ?
C32 C37 C42 123.2(8) . . . ?
C38 C37 C42 116.4(9) . . . ?
C37 C38 C39 120.9(9) . . . ?
C38 C39 C40 120.6(9) . . . ?
C39 C40 C41 120(1) . . . ?
C40 C41 C42 121.2(9) . . . ?
C37 C42 C41 120.7(9) . . . ?
C31 C43 N2 112.4(9) . . . ?
C31 C43 C44 127.8(9) . . . ?
N2 C43 C44 119.5(8) . . . ?
MN2 N2 C43 100.6(6) . . . ?
MN2 N2 C44 140.7(7) . . 3_565 ?
C43 N2 C44 118.6(8) . . 3_565 ?
C43 C44 N2 121.9(8) . . 3_565 ?
CL1 C45 CL2 114.6(9) . . . ?

loop_
_geom_bond_atom_site_label_1
_geom_bond_atom_site_label_2
_geom_bond_distance
_geom_bond_site_symmetry_1
_geom_bond_site_symmetry_2
_geom_bond_publ_flag
MN1 C1 1.79(1) . . ?
MN1 C2 1.85(1) . . ?
MN1 C3 1.80(1) . . ?
MN1 C10 2.197(9) . . ?
MN1 N1 2.045(8) . . ?
C1 O1 1.16(1) . . ?
C2 O2 1.12(1) . . ?
C3 O3 1.15(1) . . ?
C4 C5 1.44(1) . . ?
C4 C9 1.45(1) . . ?
C4 C10 1.47(1) . . ?
C5 C6 1.35(1) . . ?
C6 C7 1.41(1) . . ?
C7 C8 1.35(1) . . ?
C8 C9 1.42(1) . . ?
C9 C21 1.49(1) . . ?
C10 C11 1.59(1) . . ?
C10 C15 1.50(1) . . ?
C11 C12 1.54(1) . . ?
C11 C13 1.52(1) . . ?
C11 C14 1.52(1) . . ?
C15 C16 1.42(1) . . ?
C15 C20 1.40(1) . . ?
C16 C17 1.40(1) . . ?
C17 C18 1.37(1) . . ?
C18 C19 1.36(1) . . ?
C19 C20 1.39(1) . . ?
C21 N1 1.34(1) . . ?
C21 C22 1.39(1) . . ?
N1 C22 1.35(1) . 3_666 ?
MN2 C23 1.81(1) . . ?
MN2 C24 1.83(1) . . ?
MN2 C25 1.79(1) . . ?
MN2 C26 2.22(1) . . ?
MN2 C32 2.202(9) . . ?
MN2 N2 2.024(7) . . ?
C23 O4 1.14(1) . . ?
C24 O5 1.13(1) . . ?
C25 O6 1.15(1) . . ?
C26 C27 1.43(1) . . ?
C26 C31 1.45(1) . . ?
C26 C32 1.48(1) . . ?
C27 C28 1.35(1) . . ?
C28 C29 1.39(1) . . ?
C29 C30 1.37(1) . . ?
C30 C31 1.40(1) . . ?
C31 C43 1.46(1) . . ?
C32 C33 1.58(1) . . ?
C32 C37 1.52(1) . . ?
C33 C34 1.52(1) . . ?
C33 C35 1.55(1) . . ?
C33 C36 1.55(1) . . ?
C37 C38 1.40(1) . . ?
C37 C42 1.40(1) . . ?
C38 C39 1.40(1) . . ?
C39 C40 1.35(1) . . ?
C40 C41 1.33(1) . . ?
C41 C42 1.40(1) . . ?
C43 N2 1.36(1) . . ?
C43 C44 1.38(1) . . ?
N2 C44 1.33(1) . 3_565 ?
C45 CL1 1.67(2) . . ?
C45 CL2 1.77(2) . . ?

loop_
_geom_contact_atom_site_label_1
_geom_contact_atom_site_label_2
_geom_contact_distance
_geom_contact_site_symmetry_1
_geom_contact_site_symmetry_2
_geom_contact_publ_flag
? ? ? ? ? ?
